data_7709588
loop_
_publ_author_name
'Rungthanaphatsophon, Pokpong'
'Rath, Nigam'
'Neely, Jamie'

_publ_section_title
;
 Iron(II) Complexes Supported by Pyrazolyl-Substituted Cyclopentadienyl
 Ligands: Synthesis and Characterization
;
_journal_name_full 'Dalton Transactions'
_journal_paper_doi 10.1039/D2DT00199C
_journal_year 2022
_chemical_formula_moiety 'C37 H45 Fe N7'
_chemical_formula_sum 'C37 H45 Fe N7'
_chemical_formula_weight 643.65
_space_group_crystal_system monoclinic
_space_group_IT_number 14
_space_group_name_Hall '-P 2ybc'
_space_group_name_H-M_alt 'P 1 21/c 1'
_atom_sites_solution_hydrogens geom
_atom_sites_solution_primary dual
_atom_sites_solution_secondary difmap
_audit_creation_method SHELXL-2018/3
_audit_update_record
;
2022-01-06 deposited with the CCDC.	2022-02-22 downloaded from the CCDC.
;
_cell_angle_alpha 90
_cell_angle_beta 114.840(2)
_cell_angle_gamma 90
_cell_formula_units_Z 4
_cell_length_a 17.8020(7)
_cell_length_b 10.9200(4)
_cell_length_c 18.9400(7)
_cell_measurement_reflns_used 9976
_cell_measurement_temperature 104(2)
_cell_measurement_theta_max 75.44
_cell_measurement_theta_min 4.70
_cell_volume 3341.3(2)
_computing_cell_refinement 'SAINT V8.34A (Bruker AXS Inc., 2013)'
_computing_data_collection 'Bruker APEX2'
_computing_data_reduction 'SAINT V8.34A (Bruker AXS Inc., 2013)'
_computing_molecular_graphics 'Bruker SHELXTL'
_computing_publication_material 'APEX3 v2018.7--RC8 (Bruker AXS, 2018)'
_computing_structure_refinement 'SHELXL-2018/3 (Sheldrick, 2018)'
_computing_structure_solution 'SHELXT-2014 (Sheldrick, 2008)'
_diffrn_ambient_temperature 104(2)
_diffrn_detector_area_resol_mean 7.41
_diffrn_measured_fraction_theta_full 1.000
_diffrn_measured_fraction_theta_max 0.982
_diffrn_measurement_device_type 'Bruker D8 VENTURE'
_diffrn_measurement_method '\w and \f scans'
_diffrn_radiation_type CuK\a
_diffrn_radiation_wavelength 1.54178
_diffrn_reflns_av_R_equivalents 0.0970
_diffrn_reflns_av_unetI/netI 0.0446
_diffrn_reflns_Laue_measured_fraction_full 1.000
_diffrn_reflns_Laue_measured_fraction_max 0.982
_diffrn_reflns_limit_h_max 21
_diffrn_reflns_limit_h_min -22
_diffrn_reflns_limit_k_max 13
_diffrn_reflns_limit_k_min -13
_diffrn_reflns_limit_l_max 23
_diffrn_reflns_limit_l_min -23
_diffrn_reflns_number 55470
_diffrn_reflns_point_group_measured_fraction_full 1.000
_diffrn_reflns_point_group_measured_fraction_max 0.982
_diffrn_reflns_theta_full 67.679
_diffrn_reflns_theta_max 76.044
_diffrn_reflns_theta_min 2.735
_diffrn_source 'microfocus sealed tube'
_exptl_absorpt_coefficient_mu 3.899
_exptl_absorpt_correction_T_max 0.6882
_exptl_absorpt_correction_T_min 0.5602
_exptl_absorpt_correction_type multi-scan
_exptl_absorpt_process_details 'SADABS V2016/2 (Bruker AXS Inc.)'
_exptl_crystal_colour yellow
_exptl_crystal_density_diffrn 1.280
_exptl_crystal_density_method 'not measured'
_exptl_crystal_description plate
_exptl_crystal_F_000 1368
_exptl_crystal_size_max 0.154
_exptl_crystal_size_mid 0.071
_exptl_crystal_size_min 0.046
_refine_diff_density_max 0.750
_refine_diff_density_min -0.809
_refine_diff_density_rms 0.071
_refine_ls_extinction_method none
_refine_ls_goodness_of_fit_ref 1.098
_refine_ls_hydrogen_treatment constr
_refine_ls_matrix_type full
_refine_ls_number_parameters 412
_refine_ls_number_reflns 6858
_refine_ls_number_restraints 12
_refine_ls_restrained_S_all 1.104
_refine_ls_R_factor_all 0.0689
_refine_ls_R_factor_gt 0.0574
_refine_ls_shift/su_max 0.000
_refine_ls_shift/su_mean 0.000
_refine_ls_structure_factor_coef Fsqd
_refine_ls_weighting_details 'w=1/[\s^2^(Fo^2^)+(0.0884P)^2^+1.3209P] where P=(Fo^2^+2Fc^2^)/3'
_refine_ls_weighting_scheme calc
_refine_ls_wR_factor_gt 0.1520
_refine_ls_wR_factor_ref 0.1601
_reflns_Friedel_coverage 0.000
_reflns_number_gt 5561
_reflns_number_total 6858
_reflns_threshold_expression 'I > 2\s(I)'
_cod_data_source_file d2dt00199c2.cif
_cod_data_source_block n1320
_cod_original_sg_symbol_H-M 'P 21/c'
_cod_database_code 7709588
_shelx_shelxl_version_number 2018/3
_shelx_space_group_comment
; 
The symmetry employed for this shelxl refinement is uniquely defined 
by the following loop, which should always be used as a source of 
symmetry information in preference to the above space-group names. 
They are only intended as comments. 
;
_shelx_estimated_absorpt_t_min 0.585
_shelx_estimated_absorpt_t_max 0.841

loop_
_space_group_symop_operation_xyz
'x, y, z'
'-x, y+1/2, -z+1/2'
'-x, -y, -z'
'x, -y-1/2, z-1/2'

loop_
_atom_site_label
_atom_site_type_symbol
_atom_site_fract_x
_atom_site_fract_y
_atom_site_fract_z
_atom_site_U_iso_or_equiv
_atom_site_adp_type
_atom_site_occupancy
_atom_site_site_symmetry_order
_atom_site_calc_flag
_atom_site_refinement_flags_posn
_atom_site_refinement_flags_adp
_atom_site_refinement_flags_occupancy
_atom_site_disorder_assembly
_atom_site_disorder_group
Fe1 Fe 0.27426(3) 0.43057(4) 0.37792(2) 0.02737(14) Uani 1 1 d . . . . .
N1 N 0.16224(14) 0.3727(2) 0.38312(13) 0.0320(5) Uani 1 1 d . . . . .
N2 N 0.16509(13) 0.3256(2) 0.45152(13) 0.0261(5) Uani 1 1 d . . . . .
N3 N 0.32095(13) 0.25736(19) 0.43155(12) 0.0229(4) Uani 1 1 d . . . . .
N4 N 0.28615(13) 0.20986(18) 0.47805(12) 0.0228(4) Uani 1 1 d . . . . .
N5 N 0.26156(16) 0.4096(2) 0.26619(16) 0.0369(6) Uani 1 1 d D . . . .
N6 N 0.2249(2) 0.4694(3) 0.21388(16) 0.0538(7) Uani 1 1 d D . . . .
N7 N 0.1930(4) 0.5430(7) 0.1624(3) 0.0538(7) Uani 0.678(10) 1 d D . P A 1
N7' N 0.1767(6) 0.4848(15) 0.1480(4) 0.0538(7) Uani 0.322(10) 1 d D . P A 2
C1 C 0.37285(19) 0.5196(2) 0.48214(16) 0.0308(6) Uani 1 1 d . . . . .
H1 H 0.424738 0.478657 0.503776 0.037 Uiso 1 1 calc R U . . .
C2 C 0.3485(2) 0.6083(3) 0.42272(18) 0.0410(8) Uani 1 1 d . . . . .
H2 H 0.380793 0.636419 0.396771 0.049 Uiso 1 1 calc R U . . .
C3 C 0.2685(2) 0.6482(3) 0.40842(18) 0.0431(8) Uani 1 1 d . . . . .
H3 H 0.237373 0.708227 0.371371 0.052 Uiso 1 1 calc R U . . .
C4 C 0.2423(2) 0.5840(2) 0.45838(17) 0.0356(7) Uani 1 1 d . . . . .
H4 H 0.190588 0.593913 0.461095 0.043 Uiso 1 1 calc R U . . .
C5 C 0.30629(17) 0.5015(2) 0.50431(15) 0.0263(5) Uani 1 1 d . . . . .
C6 C 0.30070(16) 0.4041(2) 0.55991(15) 0.0228(5) Uani 1 1 d . . . . .
C7 C 0.24584(16) 0.2906(2) 0.51281(15) 0.0235(5) Uani 1 1 d . . . . .
H7 H 0.234284 0.240162 0.551189 0.028 Uiso 1 1 calc R U . . .
C8 C 0.08341(19) 0.4018(3) 0.33926(17) 0.0392(7) Uani 1 1 d D . . . .
C9 C 0.03474(19) 0.3690(3) 0.37847(18) 0.0419(7) Uani 1 1 d . . . . .
H9 H -0.023485 0.378671 0.359772 0.050 Uiso 1 1 calc R U . . .
C10 C 0.08759(18) 0.3199(3) 0.44963(17) 0.0332(6) Uani 1 1 d . . . . .
C11 C 0.0589(2) 0.4663(4) 0.26159(17) 0.0504(9) Uani 1 1 d D . . . .
H11 H 0.109401 0.510359 0.264603 0.061 Uiso 1 1 calc R U . . .
C12 C 0.0361(4) 0.3785(4) 0.1960(2) 0.0775(15) Uani 1 1 d D . . . .
H12A H 0.081557 0.320422 0.206712 0.116 Uiso 1 1 calc R U . . .
H12B H 0.025641 0.423326 0.147965 0.116 Uiso 1 1 calc R U . . .
H12C H -0.013938 0.333826 0.190103 0.116 Uiso 1 1 calc R U . . .
C13 C -0.0060(4) 0.5626(5) 0.2483(3) 0.0797(15) Uani 1 1 d D . . . .
H13A H -0.057981 0.523298 0.242004 0.120 Uiso 1 1 calc R U . . .
H13B H -0.014892 0.609207 0.201266 0.120 Uiso 1 1 calc R U . . .
H13C H 0.012421 0.618143 0.293107 0.120 Uiso 1 1 calc R U . . .
C14 C 0.06643(19) 0.2640(3) 0.51122(19) 0.0362(6) Uani 1 1 d . . . . .
H14 H 0.117716 0.228518 0.552819 0.043 Uiso 1 1 calc R U . . .
C15 C 0.0034(3) 0.1605(4) 0.4738(3) 0.0572(10) Uani 1 1 d . . . . .
H15A H -0.047756 0.195074 0.434230 0.086 Uiso 1 1 calc R U . . .
H15B H -0.008552 0.119371 0.513867 0.086 Uiso 1 1 calc R U . . .
H15C H 0.026520 0.101275 0.449384 0.086 Uiso 1 1 calc R U . . .
C16 C 0.0305(2) 0.3580(3) 0.5472(2) 0.0478(8) Uani 1 1 d . . . . .
H16A H 0.069168 0.426549 0.567447 0.072 Uiso 1 1 calc R U . . .
H16B H 0.021284 0.320119 0.589842 0.072 Uiso 1 1 calc R U . . .
H16C H -0.022289 0.388049 0.507644 0.072 Uiso 1 1 calc R U . . .
C17 C 0.35652(16) 0.1621(2) 0.41308(15) 0.0250(5) Uani 1 1 d . . . . .
C18 C 0.34388(17) 0.0542(2) 0.44687(16) 0.0269(5) Uani 1 1 d . . . . .
H18 H 0.363050 -0.025432 0.442614 0.032 Uiso 1 1 calc R U . . .
C19 C 0.29834(16) 0.0863(2) 0.48735(16) 0.0245(5) Uani 1 1 d . . . . .
C20 C 0.40422(17) 0.1795(2) 0.36430(16) 0.0277(5) Uani 1 1 d . . . . .
H20 H 0.367362 0.221622 0.314970 0.033 Uiso 1 1 calc R U . . .
C21 C 0.47900(19) 0.2611(3) 0.4072(2) 0.0373(7) Uani 1 1 d . . . . .
H21A H 0.460285 0.341828 0.415806 0.056 Uiso 1 1 calc R U . . .
H21B H 0.510838 0.269965 0.376073 0.056 Uiso 1 1 calc R U . . .
H21C H 0.514004 0.223932 0.457496 0.056 Uiso 1 1 calc R U . . .
C22 C 0.43116(18) 0.0575(3) 0.34330(18) 0.0317(6) Uani 1 1 d . . . . .
H22A H 0.468350 0.015540 0.390930 0.048 Uiso 1 1 calc R U . . .
H22B H 0.460119 0.072121 0.310054 0.048 Uiso 1 1 calc R U . . .
H22C H 0.382325 0.006396 0.315398 0.048 Uiso 1 1 calc R U . . .
C23 C 0.26219(17) 0.0060(2) 0.52928(16) 0.0278(5) Uani 1 1 d . . . . .
H23 H 0.249752 0.057585 0.566683 0.033 Uiso 1 1 calc R U . . .
C24 C 0.1810(2) -0.0500(3) 0.4705(2) 0.0442(8) Uani 1 1 d . . . . .
H24A H 0.144049 0.015462 0.439819 0.066 Uiso 1 1 calc R U . . .
H24B H 0.154429 -0.095684 0.498273 0.066 Uiso 1 1 calc R U . . .
H24C H 0.192776 -0.105538 0.435714 0.066 Uiso 1 1 calc R U . . .
C25 C 0.32234(19) -0.0947(3) 0.5748(2) 0.0367(7) Uani 1 1 d . . . . .
H25A H 0.330938 -0.150711 0.538421 0.055 Uiso 1 1 calc R U . . .
H25B H 0.299409 -0.140070 0.605837 0.055 Uiso 1 1 calc R U . . .
H25C H 0.375350 -0.057976 0.609301 0.055 Uiso 1 1 calc R U . . .
C26 C 0.26114(16) 0.4541(2) 0.61374(15) 0.0251(5) Uani 1 1 d . . . . .
C27 C 0.25042(19) 0.5790(2) 0.62182(17) 0.0307(6) Uani 1 1 d . . . . .
H27 H 0.262779 0.635682 0.590142 0.037 Uiso 1 1 calc R U . . .
C28 C 0.22198(19) 0.6224(3) 0.67534(18) 0.0372(7) Uani 1 1 d . . . . .
H28 H 0.214380 0.707860 0.679260 0.045 Uiso 1 1 calc R U . . .
C29 C 0.20471(19) 0.5413(3) 0.72296(18) 0.0367(7) Uani 1 1 d . . . . .
H29 H 0.184968 0.570806 0.759247 0.044 Uiso 1 1 calc R U . . .
C30 C 0.21648(18) 0.4172(3) 0.71713(17) 0.0340(6) Uani 1 1 d . . . . .
H30 H 0.205147 0.361150 0.749761 0.041 Uiso 1 1 calc R U . . .
C31 C 0.24494(17) 0.3743(3) 0.66345(16) 0.0289(6) Uani 1 1 d . . . . .
H31 H 0.253525 0.288977 0.660559 0.035 Uiso 1 1 calc R U . . .
C32 C 0.38781(16) 0.3623(2) 0.61698(15) 0.0235(5) Uani 1 1 d . . . . .
C33 C 0.40623(18) 0.2423(2) 0.64526(15) 0.0291(6) Uani 1 1 d . . . . .
H33 H 0.363842 0.181985 0.628023 0.035 Uiso 1 1 calc R U . . .
C34 C 0.48567(19) 0.2101(3) 0.69821(16) 0.0345(6) Uani 1 1 d . . . . .
H34 H 0.497001 0.128260 0.716743 0.041 Uiso 1 1 calc R U . . .
C35 C 0.54839(18) 0.2968(3) 0.72405(17) 0.0365(7) Uani 1 1 d . . . . .
H35 H 0.603176 0.274015 0.758276 0.044 Uiso 1 1 calc R U . . .
C36 C 0.53035(18) 0.4170(3) 0.69947(17) 0.0343(6) Uani 1 1 d . . . . .
H36 H 0.572545 0.477518 0.718033 0.041 Uiso 1 1 calc R U . . .
C37 C 0.45054(17) 0.4493(3) 0.64764(16) 0.0274(5) Uani 1 1 d . . . . .
H37 H 0.438511 0.532662 0.632786 0.033 Uiso 1 1 calc R U . . .

loop_
_atom_site_aniso_label
_atom_site_aniso_U_11
_atom_site_aniso_U_22
_atom_site_aniso_U_33
_atom_site_aniso_U_23
_atom_site_aniso_U_13
_atom_site_aniso_U_12
Fe1 0.0367(3) 0.0256(2) 0.0238(2) 0.00050(16) 0.01666(18) 0.00212(17)
N1 0.0290(12) 0.0451(14) 0.0246(11) 0.0013(10) 0.0139(10) 0.0063(10)
N2 0.0253(11) 0.0294(11) 0.0271(11) -0.0021(9) 0.0143(9) 0.0017(9)
N3 0.0256(11) 0.0224(10) 0.0253(10) -0.0001(8) 0.0151(9) 0.0005(8)
N4 0.0263(11) 0.0194(9) 0.0299(11) -0.0006(8) 0.0189(9) -0.0003(8)
N5 0.0346(13) 0.0324(12) 0.0505(16) -0.0086(11) 0.0244(12) 0.0053(10)
N6 0.0595(16) 0.0745(19) 0.0379(12) 0.0092(12) 0.0307(12) 0.0061(14)
N7 0.0595(16) 0.0745(19) 0.0379(12) 0.0092(12) 0.0307(12) 0.0061(14)
N7' 0.0595(16) 0.0745(19) 0.0379(12) 0.0092(12) 0.0307(12) 0.0061(14)
C1 0.0437(16) 0.0265(13) 0.0291(13) -0.0047(10) 0.0223(12) -0.0091(11)
C2 0.072(2) 0.0303(14) 0.0308(15) -0.0044(12) 0.0320(16) -0.0155(14)
C3 0.071(2) 0.0282(14) 0.0340(16) 0.0056(12) 0.0258(16) 0.0033(14)
C4 0.0504(18) 0.0265(13) 0.0328(15) 0.0041(11) 0.0204(14) 0.0065(12)
C5 0.0373(15) 0.0211(11) 0.0241(12) 0.0003(10) 0.0165(11) -0.0026(10)
C6 0.0271(13) 0.0208(11) 0.0265(12) 0.0002(9) 0.0173(11) -0.0006(9)
C7 0.0255(12) 0.0227(11) 0.0277(13) -0.0003(9) 0.0164(11) 0.0007(9)
C8 0.0332(16) 0.0585(19) 0.0274(14) -0.0037(13) 0.0144(12) 0.0037(14)
C9 0.0278(15) 0.070(2) 0.0310(15) -0.0045(14) 0.0152(12) -0.0001(14)
C10 0.0303(14) 0.0395(15) 0.0353(15) -0.0065(12) 0.0190(12) -0.0019(12)
C11 0.0396(18) 0.085(3) 0.0302(16) -0.0003(16) 0.0183(14) 0.0057(17)
C12 0.114(4) 0.069(3) 0.038(2) -0.0027(19) 0.021(2) 0.010(3)
C13 0.117(4) 0.081(3) 0.062(3) 0.023(2) 0.057(3) 0.029(3)
C14 0.0354(15) 0.0384(15) 0.0436(17) 0.0023(13) 0.0251(14) 0.0002(12)
C15 0.056(2) 0.056(2) 0.070(3) -0.0033(19) 0.037(2) -0.0145(18)
C16 0.061(2) 0.0516(19) 0.0490(19) 0.0099(15) 0.0407(18) 0.0130(16)
C17 0.0245(12) 0.0258(12) 0.0276(12) -0.0017(10) 0.0138(10) -0.0001(10)
C18 0.0277(13) 0.0226(12) 0.0346(14) -0.0017(10) 0.0172(11) 0.0012(10)
C19 0.0250(13) 0.0201(11) 0.0304(13) -0.0003(9) 0.0137(11) -0.0015(9)
C20 0.0294(13) 0.0275(12) 0.0319(13) 0.0010(10) 0.0186(11) 0.0024(10)
C21 0.0375(16) 0.0344(15) 0.0521(18) -0.0067(13) 0.0308(15) -0.0077(12)
C22 0.0317(14) 0.0318(14) 0.0402(16) -0.0040(11) 0.0235(13) 0.0012(11)
C23 0.0309(14) 0.0212(12) 0.0370(14) -0.0011(10) 0.0199(12) -0.0029(10)
C24 0.0310(16) 0.0483(18) 0.054(2) 0.0016(15) 0.0183(15) -0.0108(13)
C25 0.0344(15) 0.0305(14) 0.0472(18) 0.0108(12) 0.0193(14) -0.0002(12)
C26 0.0251(12) 0.0276(12) 0.0260(12) -0.0017(10) 0.0141(10) 0.0016(10)
C27 0.0375(15) 0.0242(13) 0.0355(15) -0.0004(10) 0.0205(13) 0.0012(11)
C28 0.0375(16) 0.0343(14) 0.0427(17) -0.0080(12) 0.0197(14) 0.0050(12)
C29 0.0328(15) 0.0496(17) 0.0340(15) -0.0083(13) 0.0202(13) 0.0046(13)
C30 0.0325(15) 0.0457(16) 0.0300(14) 0.0009(12) 0.0193(12) 0.0009(12)
C31 0.0343(15) 0.0289(13) 0.0292(13) 0.0012(10) 0.0190(12) 0.0018(11)
C32 0.0272(13) 0.0245(12) 0.0251(12) -0.0002(9) 0.0172(11) 0.0014(10)
C33 0.0337(14) 0.0274(13) 0.0268(13) -0.0021(10) 0.0133(11) 0.0014(11)
C34 0.0412(16) 0.0324(14) 0.0287(14) -0.0014(11) 0.0134(12) 0.0106(12)
C35 0.0277(14) 0.0541(18) 0.0293(14) -0.0045(13) 0.0137(12) 0.0101(13)
C36 0.0282(14) 0.0482(17) 0.0318(14) -0.0037(12) 0.0179(12) -0.0039(12)
C37 0.0274(13) 0.0322(13) 0.0288(13) -0.0007(10) 0.0179(11) -0.0039(10)

loop_
_atom_type_symbol
_atom_type_description
_atom_type_scat_dispersion_real
_atom_type_scat_dispersion_imag
_atom_type_scat_source
C C 0.0181 0.0091 'International Tables Vol C Tables 4.2.6.8 and 6.1.1.4'
H H 0.0000 0.0000 'International Tables Vol C Tables 4.2.6.8 and 6.1.1.4'
Fe Fe -1.1336 3.1974 'International Tables Vol C Tables 4.2.6.8 and 6.1.1.4'
N N 0.0311 0.0180 'International Tables Vol C Tables 4.2.6.8 and 6.1.1.4'

loop_
_geom_angle_atom_site_label_1
_geom_angle_atom_site_label_2
_geom_angle_atom_site_label_3
_geom_angle
_geom_angle_site_symmetry_1
_geom_angle_site_symmetry_3
_geom_angle_publ_flag
N5 Fe1 N1 108.39(10) . . ?
N5 Fe1 N3 104.11(9) . . ?
N1 Fe1 N3 84.29(9) . . ?
N5 Fe1 C1 131.78(10) . . ?
N1 Fe1 C1 119.33(10) . . ?
N3 Fe1 C1 87.76(9) . . ?
N5 Fe1 C2 105.84(10) . . ?
N1 Fe1 C2 129.53(11) . . ?
N3 Fe1 C2 121.44(11) . . ?
C1 Fe1 C2 36.13(11) . . ?
N5 Fe1 C5 165.15(10) . . ?
N1 Fe1 C5 83.22(9) . . ?
N3 Fe1 C5 85.88(8) . . ?
C1 Fe1 C5 36.18(10) . . ?
C2 Fe1 C5 59.32(9) . . ?
N5 Fe1 C3 110.76(10) . . ?
N1 Fe1 C3 98.25(11) . . ?
N3 Fe1 C3 142.02(9) . . ?
C1 Fe1 C3 57.84(11) . . ?
C2 Fe1 C3 34.09(13) . . ?
C5 Fe1 C3 57.15(9) . . ?
N5 Fe1 C4 139.09(10) . . ?
N1 Fe1 C4 73.29(10) . . ?
N3 Fe1 C4 116.58(9) . . ?
C1 Fe1 C4 57.55(11) . . ?
C2 Fe1 C4 56.58(11) . . ?
C5 Fe1 C4 34.16(9) . . ?
C3 Fe1 C4 33.01(10) . . ?
C8 N1 N2 106.8(2) . . ?
C8 N1 Fe1 131.3(2) . . ?
N2 N1 Fe1 119.29(17) . . ?
C10 N2 N1 110.8(2) . . ?
C10 N2 C7 130.6(2) . . ?
N1 N2 C7 118.6(2) . . ?
C17 N3 N4 105.3(2) . . ?
C17 N3 Fe1 133.96(17) . . ?
N4 N3 Fe1 116.59(15) . . ?
C19 N4 N3 111.44(19) . . ?
C19 N4 C7 128.4(2) . . ?
N3 N4 C7 120.10(19) . . ?
N6 N5 Fe1 127.7(2) . . ?
N5 N6 N7' 152.9(9) . . ?
N5 N6 N7 172.4(5) . . ?
C2 C1 C5 108.4(3) . . ?
C2 C1 Fe1 74.35(18) . . ?
C5 C1 Fe1 76.06(16) . . ?
C2 C1 H1 125.8 . . ?
C5 C1 H1 125.8 . . ?
Fe1 C1 H1 115.9 . . ?
C3 C2 C1 108.3(3) . . ?
C3 C2 Fe1 79.10(19) . . ?
C1 C2 Fe1 69.52(16) . . ?
C3 C2 H2 125.8 . . ?
C1 C2 H2 125.8 . . ?
Fe1 C2 H2 117.4 . . ?
C2 C3 C4 108.2(3) . . ?
C2 C3 Fe1 66.81(17) . . ?
C4 C3 Fe1 74.59(17) . . ?
C2 C3 H3 125.9 . . ?
C4 C3 H3 125.9 . . ?
Fe1 C3 H3 124.2 . . ?
C3 C4 C5 108.7(3) . . ?
C3 C4 Fe1 72.40(18) . . ?
C5 C4 Fe1 67.57(15) . . ?
C3 C4 H4 125.7 . . ?
C5 C4 H4 125.7 . . ?
Fe1 C4 H4 125.9 . . ?
C4 C5 C1 106.4(2) . . ?
C4 C5 C6 126.4(3) . . ?
C1 C5 C6 126.9(2) . . ?
C4 C5 Fe1 78.26(16) . . ?
C1 C5 Fe1 67.76(15) . . ?
C6 C5 Fe1 114.52(16) . . ?
C5 C6 C32 110.6(2) . . ?
C5 C6 C26 112.6(2) . . ?
C32 C6 C26 104.1(2) . . ?
C5 C6 C7 110.9(2) . . ?
C32 C6 C7 111.12(19) . . ?
C26 C6 C7 107.36(19) . . ?
N4 C7 N2 107.7(2) . . ?
N4 C7 C6 114.9(2) . . ?
N2 C7 C6 113.9(2) . . ?
N4 C7 H7 106.6 . . ?
N2 C7 H7 106.6 . . ?
C6 C7 H7 106.6 . . ?
N1 C8 C9 109.3(3) . . ?
N1 C8 C11 120.8(3) . . ?
C9 C8 C11 129.8(3) . . ?
C10 C9 C8 107.2(3) . . ?
C10 C9 H9 126.4 . . ?
C8 C9 H9 126.4 . . ?
N2 C10 C9 105.9(3) . . ?
N2 C10 C14 125.4(3) . . ?
C9 C10 C14 128.6(3) . . ?
C12 C11 C13 113.0(4) . . ?
C12 C11 C8 112.2(3) . . ?
C13 C11 C8 111.9(3) . . ?
C12 C11 H11 106.4 . . ?
C13 C11 H11 106.4 . . ?
C8 C11 H11 106.4 . . ?
C11 C12 H12A 109.5 . . ?
C11 C12 H12B 109.5 . . ?
H12A C12 H12B 109.5 . . ?
C11 C12 H12C 109.5 . . ?
H12A C12 H12C 109.5 . . ?
H12B C12 H12C 109.5 . . ?
C11 C13 H13A 109.5 . . ?
C11 C13 H13B 109.5 . . ?
H13A C13 H13B 109.5 . . ?
C11 C13 H13C 109.5 . . ?
H13A C13 H13C 109.5 . . ?
H13B C13 H13C 109.5 . . ?
C10 C14 C16 111.5(3) . . ?
C10 C14 C15 108.3(3) . . ?
C16 C14 C15 109.9(3) . . ?
C10 C14 H14 109.0 . . ?
C16 C14 H14 109.0 . . ?
C15 C14 H14 109.0 . . ?
C14 C15 H15A 109.5 . . ?
C14 C15 H15B 109.5 . . ?
H15A C15 H15B 109.5 . . ?
C14 C15 H15C 109.5 . . ?
H15A C15 H15C 109.5 . . ?
H15B C15 H15C 109.5 . . ?
C14 C16 H16A 109.5 . . ?
C14 C16 H16B 109.5 . . ?
H16A C16 H16B 109.5 . . ?
C14 C16 H16C 109.5 . . ?
H16A C16 H16C 109.5 . . ?
H16B C16 H16C 109.5 . . ?
N3 C17 C18 110.4(2) . . ?
N3 C17 C20 120.8(2) . . ?
C18 C17 C20 128.7(2) . . ?
C19 C18 C17 106.6(2) . . ?
C19 C18 H18 126.7 . . ?
C17 C18 H18 126.7 . . ?
N4 C19 C18 106.2(2) . . ?
N4 C19 C23 124.5(2) . . ?
C18 C19 C23 129.2(2) . . ?
C17 C20 C21 109.7(2) . . ?
C17 C20 C22 111.7(2) . . ?
C21 C20 C22 110.5(2) . . ?
C17 C20 H20 108.3 . . ?
C21 C20 H20 108.3 . . ?
C22 C20 H20 108.3 . . ?
C20 C21 H21A 109.5 . . ?
C20 C21 H21B 109.5 . . ?
H21A C21 H21B 109.5 . . ?
C20 C21 H21C 109.5 . . ?
H21A C21 H21C 109.5 . . ?
H21B C21 H21C 109.5 . . ?
C20 C22 H22A 109.5 . . ?
C20 C22 H22B 109.5 . . ?
H22A C22 H22B 109.5 . . ?
C20 C22 H22C 109.5 . . ?
H22A C22 H22C 109.5 . . ?
H22B C22 H22C 109.5 . . ?
C19 C23 C25 111.4(2) . . ?
C19 C23 C24 109.4(2) . . ?
C25 C23 C24 110.3(2) . . ?
C19 C23 H23 108.5 . . ?
C25 C23 H23 108.5 . . ?
C24 C23 H23 108.5 . . ?
C23 C24 H24A 109.5 . . ?
C23 C24 H24B 109.5 . . ?
H24A C24 H24B 109.5 . . ?
C23 C24 H24C 109.5 . . ?
H24A C24 H24C 109.5 . . ?
H24B C24 H24C 109.5 . . ?
C23 C25 H25A 109.5 . . ?
C23 C25 H25B 109.5 . . ?
H25A C25 H25B 109.5 . . ?
C23 C25 H25C 109.5 . . ?
H25A C25 H25C 109.5 . . ?
H25B C25 H25C 109.5 . . ?
C27 C26 C31 117.3(2) . . ?
C27 C26 C6 122.3(2) . . ?
C31 C26 C6 119.9(2) . . ?
C28 C27 C26 121.4(3) . . ?
C28 C27 H27 119.3 . . ?
C26 C27 H27 119.3 . . ?
C29 C28 C27 120.2(3) . . ?
C29 C28 H28 119.9 . . ?
C27 C28 H28 119.9 . . ?
C30 C29 C28 119.4(3) . . ?
C30 C29 H29 120.3 . . ?
C28 C29 H29 120.3 . . ?
C29 C30 C31 120.1(3) . . ?
C29 C30 H30 120.0 . . ?
C31 C30 H30 120.0 . . ?
C30 C31 C26 121.5(3) . . ?
C30 C31 H31 119.2 . . ?
C26 C31 H31 119.2 . . ?
C37 C32 C33 117.4(2) . . ?
C37 C32 C6 118.9(2) . . ?
C33 C32 C6 123.4(2) . . ?
C34 C33 C32 121.0(3) . . ?
C34 C33 H33 119.5 . . ?
C32 C33 H33 119.5 . . ?
C35 C34 C33 120.3(3) . . ?
C35 C34 H34 119.8 . . ?
C33 C34 H34 119.8 . . ?
C36 C35 C34 119.4(3) . . ?
C36 C35 H35 120.3 . . ?
C34 C35 H35 120.3 . . ?
C35 C36 C37 120.1(3) . . ?
C35 C36 H36 119.9 . . ?
C37 C36 H36 119.9 . . ?
C36 C37 C32 121.5(3) . . ?
C36 C37 H37 119.2 . . ?
C32 C37 H37 119.2 . . ?

loop_
_geom_bond_atom_site_label_1
_geom_bond_atom_site_label_2
_geom_bond_distance
_geom_bond_site_symmetry_2
_geom_bond_publ_flag
Fe1 N5 2.044(3) . ?
Fe1 N1 2.133(2) . ?
Fe1 N3 2.143(2) . ?
Fe1 C1 2.238(3) . ?
Fe1 C2 2.301(3) . ?
Fe1 C5 2.347(3) . ?
Fe1 C3 2.458(3) . ?
Fe1 C4 2.486(3) . ?
N1 C8 1.335(4) . ?
N1 N2 1.375(3) . ?
N2 C10 1.366(3) . ?
N2 C7 1.469(3) . ?
N3 C17 1.339(3) . ?
N3 N4 1.374(3) . ?
N4 C19 1.366(3) . ?
N4 C7 1.457(3) . ?
N5 N6 1.136(3) . ?
N6 N7' 1.192(7) . ?
N6 N7 1.206(5) . ?
C1 C2 1.409(4) . ?
C1 C5 1.427(4) . ?
C1 H1 0.9500 . ?
C2 C3 1.403(5) . ?
C2 H2 0.9500 . ?
C3 C4 1.405(4) . ?
C3 H3 0.9500 . ?
C4 C5 1.426(4) . ?
C4 H4 0.9500 . ?
C5 C6 1.529(3) . ?
C6 C32 1.541(4) . ?
C6 C26 1.561(3) . ?
C6 C7 1.598(3) . ?
C7 H7 1.0000 . ?
C8 C9 1.404(4) . ?
C8 C11 1.520(4) . ?
C9 C10 1.387(4) . ?
C9 H9 0.9500 . ?
C10 C14 1.498(4) . ?
C11 C12 1.484(5) . ?
C11 C13 1.505(5) . ?
C11 H11 1.0000 . ?
C12 H12A 0.9800 . ?
C12 H12B 0.9800 . ?
C12 H12C 0.9800 . ?
C13 H13A 0.9800 . ?
C13 H13B 0.9800 . ?
C13 H13C 0.9800 . ?
C14 C16 1.515(4) . ?
C14 C15 1.539(5) . ?
C14 H14 1.0000 . ?
C15 H15A 0.9800 . ?
C15 H15B 0.9800 . ?
C15 H15C 0.9800 . ?
C16 H16A 0.9800 . ?
C16 H16B 0.9800 . ?
C16 H16C 0.9800 . ?
C17 C18 1.403(4) . ?
C17 C20 1.507(4) . ?
C18 C19 1.375(4) . ?
C18 H18 0.9500 . ?
C19 C23 1.498(4) . ?
C20 C21 1.522(4) . ?
C20 C22 1.524(4) . ?
C20 H20 1.0000 . ?
C21 H21A 0.9800 . ?
C21 H21B 0.9800 . ?
C21 H21C 0.9800 . ?
C22 H22A 0.9800 . ?
C22 H22B 0.9800 . ?
C22 H22C 0.9800 . ?
C23 C25 1.524(4) . ?
C23 C24 1.533(4) . ?
C23 H23 1.0000 . ?
C24 H24A 0.9800 . ?
C24 H24B 0.9800 . ?
C24 H24C 0.9800 . ?
C25 H25A 0.9800 . ?
C25 H25B 0.9800 . ?
C25 H25C 0.9800 . ?
C26 C27 1.394(4) . ?
C26 C31 1.399(4) . ?
C27 C28 1.393(4) . ?
C27 H27 0.9500 . ?
C28 C29 1.387(5) . ?
C28 H28 0.9500 . ?
C29 C30 1.383(4) . ?
C29 H29 0.9500 . ?
C30 C31 1.394(4) . ?
C30 H30 0.9500 . ?
C31 H31 0.9500 . ?
C32 C37 1.394(4) . ?
C32 C33 1.401(4) . ?
C33 C34 1.392(4) . ?
C33 H33 0.9500 . ?
C34 C35 1.387(5) . ?
C34 H34 0.9500 . ?
C35 C36 1.384(5) . ?
C35 H35 0.9500 . ?
C36 C37 1.391(4) . ?
C36 H36 0.9500 . ?
C37 H37 0.9500 . ?

loop_
_geom_torsion_atom_site_label_1
_geom_torsion_atom_site_label_2
_geom_torsion_atom_site_label_3
_geom_torsion_atom_site_label_4
_geom_torsion
_geom_torsion_site_symmetry_1
_geom_torsion_site_symmetry_2
_geom_torsion_site_symmetry_3
_geom_torsion_site_symmetry_4
_geom_torsion_publ_flag
C8 N1 N2 C10 2.6(3) . . . . ?
Fe1 N1 N2 C10 166.15(18) . . . . ?
C8 N1 N2 C7 -177.3(2) . . . . ?
Fe1 N1 N2 C7 -13.8(3) . . . . ?
C17 N3 N4 C19 -1.2(3) . . . . ?
Fe1 N3 N4 C19 159.24(17) . . . . ?
C17 N3 N4 C7 176.4(2) . . . . ?
Fe1 N3 N4 C7 -23.2(3) . . . . ?
Fe1 N5 N6 N7' -132.0(13) . . . . ?
C5 C1 C2 C3 1.3(3) . . . . ?
Fe1 C1 C2 C3 70.4(2) . . . . ?
C5 C1 C2 Fe1 -69.10(19) . . . . ?
C1 C2 C3 C4 -0.4(3) . . . . ?
Fe1 C2 C3 C4 63.6(2) . . . . ?
C1 C2 C3 Fe1 -64.0(2) . . . . ?
C2 C3 C4 C5 -0.6(3) . . . . ?
Fe1 C3 C4 C5 58.0(2) . . . . ?
C2 C3 C4 Fe1 -58.6(2) . . . . ?
C3 C4 C5 C1 1.4(3) . . . . ?
Fe1 C4 C5 C1 62.36(17) . . . . ?
C3 C4 C5 C6 -172.9(3) . . . . ?
Fe1 C4 C5 C6 -111.9(3) . . . . ?
C3 C4 C5 Fe1 -61.0(2) . . . . ?
C2 C1 C5 C4 -1.6(3) . . . . ?
Fe1 C1 C5 C4 -69.56(19) . . . . ?
C2 C1 C5 C6 172.6(2) . . . . ?
Fe1 C1 C5 C6 104.7(2) . . . . ?
C2 C1 C5 Fe1 67.95(19) . . . . ?
C4 C5 C6 C32 -162.1(2) . . . . ?
C1 C5 C6 C32 24.7(3) . . . . ?
Fe1 C5 C6 C32 104.5(2) . . . . ?
C4 C5 C6 C26 -46.2(4) . . . . ?
C1 C5 C6 C26 140.7(3) . . . . ?
Fe1 C5 C6 C26 -139.54(18) . . . . ?
C4 C5 C6 C7 74.1(3) . . . . ?
C1 C5 C6 C7 -99.0(3) . . . . ?
Fe1 C5 C6 C7 -19.2(3) . . . . ?
C19 N4 C7 N2 -107.1(3) . . . . ?
N3 N4 C7 N2 75.8(3) . . . . ?
C19 N4 C7 C6 124.8(3) . . . . ?
N3 N4 C7 C6 -52.3(3) . . . . ?
C10 N2 C7 N4 128.1(3) . . . . ?
N1 N2 C7 N4 -52.0(3) . . . . ?
C10 N2 C7 C6 -103.3(3) . . . . ?
N1 N2 C7 C6 76.6(3) . . . . ?
C5 C6 C7 N4 74.5(3) . . . . ?
C32 C6 C7 N4 -49.0(3) . . . . ?
C26 C6 C7 N4 -162.1(2) . . . . ?
C5 C6 C7 N2 -50.4(3) . . . . ?
C32 C6 C7 N2 -173.88(19) . . . . ?
C26 C6 C7 N2 72.9(3) . . . . ?
N2 N1 C8 C9 -2.2(4) . . . . ?
Fe1 N1 C8 C9 -163.0(2) . . . . ?
N2 N1 C8 C11 175.0(3) . . . . ?
Fe1 N1 C8 C11 14.3(5) . . . . ?
N1 C8 C9 C10 1.0(4) . . . . ?
C11 C8 C9 C10 -175.9(3) . . . . ?
N1 N2 C10 C9 -2.0(3) . . . . ?
C7 N2 C10 C9 177.9(3) . . . . ?
N1 N2 C10 C14 174.6(3) . . . . ?
C7 N2 C10 C14 -5.5(5) . . . . ?
C8 C9 C10 N2 0.6(4) . . . . ?
C8 C9 C10 C14 -175.8(3) . . . . ?
N1 C8 C11 C12 91.5(4) . . . . ?
C9 C8 C11 C12 -91.9(5) . . . . ?
N1 C8 C11 C13 -140.3(4) . . . . ?
C9 C8 C11 C13 36.3(6) . . . . ?
N2 C10 C14 C16 118.2(3) . . . . ?
C9 C10 C14 C16 -66.0(4) . . . . ?
N2 C10 C14 C15 -120.8(3) . . . . ?
C9 C10 C14 C15 55.0(4) . . . . ?
N4 N3 C17 C18 0.6(3) . . . . ?
Fe1 N3 C17 C18 -154.8(2) . . . . ?
N4 N3 C17 C20 -177.8(2) . . . . ?
Fe1 N3 C17 C20 26.9(4) . . . . ?
N3 C17 C18 C19 0.2(3) . . . . ?
C20 C17 C18 C19 178.4(3) . . . . ?
N3 N4 C19 C18 1.3(3) . . . . ?
C7 N4 C19 C18 -176.0(2) . . . . ?
N3 N4 C19 C23 -174.8(2) . . . . ?
C7 N4 C19 C23 7.9(4) . . . . ?
C17 C18 C19 N4 -0.9(3) . . . . ?
C17 C18 C19 C23 174.9(3) . . . . ?
N3 C17 C20 C21 63.2(3) . . . . ?
C18 C17 C20 C21 -114.8(3) . . . . ?
N3 C17 C20 C22 -173.8(2) . . . . ?
C18 C17 C20 C22 8.1(4) . . . . ?
N4 C19 C23 C25 -143.2(3) . . . . ?
C18 C19 C23 C25 41.7(4) . . . . ?
N4 C19 C23 C24 94.6(3) . . . . ?
C18 C19 C23 C24 -80.5(4) . . . . ?
C5 C6 C26 C27 -13.7(4) . . . . ?
C32 C6 C26 C27 106.1(3) . . . . ?
C7 C6 C26 C27 -136.0(3) . . . . ?
C5 C6 C26 C31 174.5(2) . . . . ?
C32 C6 C26 C31 -65.6(3) . . . . ?
C7 C6 C26 C31 52.2(3) . . . . ?
C31 C26 C27 C28 -2.2(4) . . . . ?
C6 C26 C27 C28 -174.1(3) . . . . ?
C26 C27 C28 C29 0.9(5) . . . . ?
C27 C28 C29 C30 0.4(5) . . . . ?
C28 C29 C30 C31 -0.4(5) . . . . ?
C29 C30 C31 C26 -0.9(5) . . . . ?
C27 C26 C31 C30 2.2(4) . . . . ?
C6 C26 C31 C30 174.3(3) . . . . ?
C5 C6 C32 C37 39.7(3) . . . . ?
C26 C6 C32 C37 -81.5(3) . . . . ?
C7 C6 C32 C37 163.3(2) . . . . ?
C5 C6 C32 C33 -145.9(2) . . . . ?
C26 C6 C32 C33 92.9(3) . . . . ?
C7 C6 C32 C33 -22.3(3) . . . . ?
C37 C32 C33 C34 -4.0(4) . . . . ?
C6 C32 C33 C34 -178.5(2) . . . . ?
C32 C33 C34 C35 0.0(4) . . . . ?
C33 C34 C35 C36 3.0(4) . . . . ?
C34 C35 C36 C37 -1.8(4) . . . . ?
C35 C36 C37 C32 -2.4(4) . . . . ?
C33 C32 C37 C36 5.2(4) . . . . ?
C6 C32 C37 C36 179.9(2) . . . . ?
